data_4515904
loop_
_publ_author_name
'Greenlee, Andrew J.'
'Ofosu, Charles K.'
'Xiao, Qifan'
'Modan, Mohammed M.'
'Janzen, Daron E.'
'Cao, Dennis D.'

_publ_section_title
;
 Pyridinium-Functionalized Pyromellitic Diimides with Stabilized Radical
 Anion States.
;
_journal_issue 1
_journal_name_full 'ACS omega'
_journal_page_first 240
_journal_page_last 245
_journal_paper_doi 10.1021/acsomega.7b01887
_journal_volume 3
_journal_year 2018
_chemical_formula_moiety 'C41 H45 N4 O4, F6 P'
_chemical_formula_sum 'C41 H45 F6 N4 O4 P'
_chemical_formula_weight 802.78
_space_group_crystal_system monoclinic
_space_group_IT_number 9
_space_group_name_Hall 'I -2ya'
_space_group_name_H-M_alt 'I 1 a 1'
_atom_sites_solution_hydrogens geom
_audit_creation_method SHELXL-2013
_cell_angle_alpha 90
_cell_angle_beta 103.694(9)
_cell_angle_gamma 90
_cell_formula_units_Z 4
_cell_length_a 13.0575(14)
_cell_length_b 17.6855(19)
_cell_length_c 17.644(2)
_cell_measurement_reflns_used 16720
_cell_measurement_temperature 173(2)
_cell_measurement_theta_max 25.50
_cell_measurement_theta_min 3.19
_cell_volume 3958.7(8)
_computing_structure_refinement 'SHELXL-2013 (Sheldrick, 2013)'
_diffrn_ambient_temperature 173(2)
_diffrn_detector_area_resol_mean 6.849
_diffrn_measured_fraction_theta_full 0.998
_diffrn_measured_fraction_theta_max 0.998
_diffrn_measurement_device_type 'Rigaku XtaLAB mini'
_diffrn_measurement_method \w
_diffrn_radiation_type MoK\a
_diffrn_radiation_wavelength 0.71075
_diffrn_reflns_av_R_equivalents 0.0264
_diffrn_reflns_av_unetI/netI 0.0376
_diffrn_reflns_Laue_measured_fraction_full 0.998
_diffrn_reflns_Laue_measured_fraction_max 0.998
_diffrn_reflns_limit_h_max 15
_diffrn_reflns_limit_h_min -15
_diffrn_reflns_limit_k_max 21
_diffrn_reflns_limit_k_min -21
_diffrn_reflns_limit_l_max 21
_diffrn_reflns_limit_l_min -21
_diffrn_reflns_number 17277
_diffrn_reflns_point_group_measured_fraction_full 0.998
_diffrn_reflns_point_group_measured_fraction_max 0.998
_diffrn_reflns_theta_full 25.242
_diffrn_reflns_theta_max 25.351
_diffrn_reflns_theta_min 3.194
_exptl_absorpt_coefficient_mu 0.144
_exptl_absorpt_correction_T_max 0.933
_exptl_absorpt_correction_T_min 0.765
_exptl_absorpt_correction_type multi-scan
_exptl_absorpt_process_details 'REQAB (Rigaku, 1998)'
_exptl_crystal_colour yellow
_exptl_crystal_density_diffrn 1.347
_exptl_crystal_description prism
_exptl_crystal_F_000 1680
_exptl_crystal_size_max 0.640
_exptl_crystal_size_mid 0.600
_exptl_crystal_size_min 0.480
_refine_diff_density_max 0.404
_refine_diff_density_min -0.228
_refine_diff_density_rms 0.043
_refine_ls_abs_structure_details
;
 Refined as an inversion twin.
;
_refine_ls_abs_structure_Flack 0.3(2)
_refine_ls_extinction_method none
_refine_ls_goodness_of_fit_ref 1.031
_refine_ls_hydrogen_treatment constr
_refine_ls_matrix_type full
_refine_ls_number_parameters 506
_refine_ls_number_reflns 3624
_refine_ls_number_restraints 2
_refine_ls_restrained_S_all 1.031
_refine_ls_R_factor_all 0.0520
_refine_ls_R_factor_gt 0.0465
_refine_ls_shift/su_max 0.000
_refine_ls_shift/su_mean 0.000
_refine_ls_structure_factor_coef Fsqd
_refine_ls_weighting_details 'w=1/[\s^2^(Fo^2^)+(0.0700P)^2^+2.7895P] where P=(Fo^2^+2Fc^2^)/3'
_refine_ls_weighting_scheme calc
_refine_ls_wR_factor_gt 0.1179
_refine_ls_wR_factor_ref 0.1218
_reflns_Friedel_coverage 0.998
_reflns_Friedel_fraction_full 0.998
_reflns_Friedel_fraction_max 0.998
_reflns_number_gt 3285
_reflns_number_total 3624
_reflns_threshold_expression 'I > 2\s(I)'
_cod_data_source_file ao7b01887_si_002.cif
_cod_data_source_block shelxl
_cod_original_cell_volume 3958.8(8)
_cod_original_sg_symbol_H-M 'I a'
_cod_database_code 4515904
_shelx_space_group_comment
;
The symmetry employed for this shelxl refinement is uniquely defined
by the following loop, which should always be used as a source of
symmetry information in preference to the above space-group names.
They are only intended as comments.
;
_shelx_estimated_absorpt_t_min 0.913
_shelx_estimated_absorpt_t_max 0.934
_shelxl_version_number 2013-3

loop_
_space_group_symop_operation_xyz
'x, y, z'
'x+1/2, -y, z'
'x+1/2, y+1/2, z+1/2'
'x+1, -y+1/2, z+1/2'

loop_
_atom_site_label
_atom_site_type_symbol
_atom_site_fract_x
_atom_site_fract_y
_atom_site_fract_z
_atom_site_U_iso_or_equiv
_atom_site_adp_type
_atom_site_occupancy
_atom_site_site_symmetry_order
_atom_site_calc_flag
_atom_site_refinement_flags_posn
_atom_site_refinement_flags_adp
P1 P 0.86776(13) 0.69137(8) 0.58953(8) 0.0572(4) Uani 1 1 d . .
F1 F 0.8418(7) 0.6088(3) 0.5681(3) 0.188(4) Uani 1 1 d . .
F2 F 0.9044(3) 0.77608(19) 0.61427(19) 0.0769(11) Uani 1 1 d . .
F3 F 0.9702(5) 0.6834(3) 0.5579(3) 0.136(2) Uani 1 1 d . .
F4 F 0.7695(4) 0.7070(4) 0.6228(3) 0.159(3) Uani 1 1 d . .
F5 F 0.9273(6) 0.6672(3) 0.6746(3) 0.146(3) Uani 1 1 d . .
F6 F 0.8117(3) 0.7218(3) 0.5056(2) 0.0916(13) Uani 1 1 d . .
O1 O 0.5979(2) 0.71986(18) 0.2412(2) 0.0431(8) Uani 1 1 d . .
O2 O 1.0020(2) 0.58484(15) 0.21708(15) 0.0287(6) Uani 1 1 d . .
O3 O 1.1892(2) 0.76102(16) 0.38383(17) 0.0345(7) Uani 1 1 d . .
O4 O 0.7724(2) 0.91189(15) 0.39210(16) 0.0285(6) Uani 1 1 d . .
N1 N 0.6595(2) 0.82296(17) 0.32090(18) 0.0255(7) Uani 1 1 d . .
N2 N 1.1201(2) 0.66776(17) 0.29327(18) 0.0235(6) Uani 1 1 d . .
N3 N 1.0018(2) 0.85784(16) 0.41622(17) 0.0213(6) Uani 1 1 d . .
N4 N 1.1683(3) 1.0139(2) 0.57307(19) 0.0330(8) Uani 1 1 d . .
C1 C 0.6690(3) 0.7554(2) 0.2807(2) 0.0301(9) Uani 1 1 d . .
C2 C 0.7840(3) 0.7398(2) 0.2966(2) 0.0262(8) Uani 1 1 d . .
C3 C 0.8356(3) 0.6833(2) 0.2664(2) 0.0284(8) Uani 1 1 d . .
H3 H 0.7990 0.6439 0.2346 0.034 Uiso 1 1 calc R U
C4 C 0.9439(3) 0.6882(2) 0.2858(2) 0.0239(8) Uani 1 1 d . .
C5 C 1.0203(3) 0.6392(2) 0.2591(2) 0.0235(8) Uani 1 1 d . .
C6 C 1.1151(3) 0.7291(2) 0.3433(2) 0.0233(8) Uani 1 1 d . .
C7 C 0.9994(3) 0.7444(2) 0.3338(2) 0.0224(7) Uani 1 1 d . .
C8 C 0.9471(3) 0.8006(2) 0.3651(2) 0.0218(7) Uani 1 1 d . .
C9 C 0.8379(3) 0.7968(2) 0.3444(2) 0.0211(7) Uani 1 1 d . .
C10 C 0.7575(3) 0.8520(2) 0.3582(2) 0.0230(8) Uani 1 1 d . .
C11 C 0.9807(3) 0.8675(2) 0.4874(2) 0.0246(8) Uani 1 1 d . .
H11 H 0.9283 0.8368 0.5014 0.030 Uiso 1 1 calc R U
C12 C 1.0319(3) 0.9195(2) 0.5392(2) 0.0244(8) Uani 1 1 d . .
H12 H 1.0137 0.9255 0.5879 0.029 Uiso 1 1 calc R U
C13 C 1.1131(3) 0.9652(2) 0.5210(2) 0.0251(8) Uani 1 1 d . .
C14 C 1.1314(3) 0.9549(2) 0.4451(2) 0.0265(8) Uani 1 1 d . .
H14 H 1.1827 0.9852 0.4292 0.032 Uiso 1 1 calc R U
C15 C 1.0769(3) 0.9028(2) 0.3957(2) 0.0248(7) Uani 1 1 d . .
H15 H 1.0908 0.8971 0.3455 0.030 Uiso 1 1 calc R U
C16 C 1.2639(4) 1.0507(3) 0.5620(3) 0.0502(13) Uani 1 1 d . .
H16A H 1.2925 1.0219 0.5243 0.060 Uiso 1 1 calc R U
H16B H 1.3163 1.0528 0.6120 0.060 Uiso 1 1 calc R U
H16C H 1.2471 1.1022 0.5425 0.060 Uiso 1 1 calc R U
C17 C 1.1416(4) 1.0315(3) 0.6465(2) 0.0410(11) Uani 1 1 d . .
H17A H 1.0702 1.0133 0.6450 0.049 Uiso 1 1 calc R U
H17B H 1.1446 1.0863 0.6547 0.049 Uiso 1 1 calc R U
H17C H 1.1919 1.0067 0.6893 0.049 Uiso 1 1 calc R U
C18 C 0.5642(3) 0.8665(2) 0.3151(3) 0.0311(9) Uani 1 1 d . .
C19 C 0.5081(3) 0.8576(3) 0.3728(3) 0.0370(10) Uani 1 1 d . .
C20 C 0.4208(4) 0.9042(3) 0.3680(4) 0.0555(15) Uani 1 1 d . .
H20 H 0.3803 0.8999 0.4061 0.067 Uiso 1 1 calc R U
C21 C 0.3926(4) 0.9560(3) 0.3093(4) 0.0635(17) Uani 1 1 d . .
H21 H 0.3332 0.9875 0.3077 0.076 Uiso 1 1 calc R U
C22 C 0.4483(4) 0.9641(3) 0.2518(4) 0.0537(14) Uani 1 1 d . .
H22 H 0.4266 1.0002 0.2114 0.064 Uiso 1 1 calc R U
C23 C 0.5361(3) 0.9189(2) 0.2537(3) 0.0380(10) Uani 1 1 d . .
C24 C 0.5389(4) 0.7979(3) 0.4368(3) 0.0455(11) Uani 1 1 d . .
H24 H 0.6174 0.7924 0.4495 0.055 Uiso 1 1 calc R U
C25 C 0.5065(6) 0.8197(4) 0.5117(4) 0.081(2) Uani 1 1 d . .
H25A H 0.4309 0.8107 0.5051 0.097 Uiso 1 1 calc R U
H25B H 0.5219 0.8733 0.5230 0.097 Uiso 1 1 calc R U
H25C H 0.5461 0.7890 0.5551 0.097 Uiso 1 1 calc R U
C26 C 0.4910(5) 0.7225(3) 0.4083(3) 0.0592(14) Uani 1 1 d . .
H26A H 0.4140 0.7259 0.3985 0.071 Uiso 1 1 calc R U
H26B H 0.5168 0.6839 0.4481 0.071 Uiso 1 1 calc R U
H26C H 0.5109 0.7089 0.3600 0.071 Uiso 1 1 calc R U
C27 C 0.5976(4) 0.9263(3) 0.1912(3) 0.0465(11) Uani 1 1 d . .
H27 H 0.6655 0.8984 0.2098 0.056 Uiso 1 1 calc R U
C28 C 0.5373(6) 0.8879(5) 0.1170(4) 0.086(2) Uani 1 1 d . .
H28A H 0.5217 0.8356 0.1285 0.103 Uiso 1 1 calc R U
H28B H 0.5800 0.8884 0.0782 0.103 Uiso 1 1 calc R U
H28C H 0.4711 0.9151 0.0963 0.103 Uiso 1 1 calc R U
C29 C 0.6247(6) 1.0079(4) 0.1769(4) 0.081(2) Uani 1 1 d . .
H29A H 0.5595 1.0368 0.1580 0.097 Uiso 1 1 calc R U
H29B H 0.6668 1.0094 0.1377 0.097 Uiso 1 1 calc R U
H29C H 0.6651 1.0302 0.2257 0.097 Uiso 1 1 calc R U
C30 C 1.2175(3) 0.6326(2) 0.2850(2) 0.0298(9) Uani 1 1 d . .
C31 C 1.2573(3) 0.5735(2) 0.3342(3) 0.0408(10) Uani 1 1 d . .
C32 C 1.3536(4) 0.5423(3) 0.3247(4) 0.0616(16) Uani 1 1 d . .
H32 H 1.3860 0.5023 0.3577 0.074 Uiso 1 1 calc R U
C33 C 1.4005(4) 0.5694(3) 0.2681(4) 0.0649(17) Uani 1 1 d . .
H33 H 1.4648 0.5476 0.2626 0.078 Uiso 1 1 calc R U
C34 C 1.3574(4) 0.6264(3) 0.2202(4) 0.0537(14) Uani 1 1 d . .
H34 H 1.3919 0.6438 0.1817 0.064 Uiso 1 1 calc R U
C35 C 1.2636(3) 0.6601(2) 0.2262(3) 0.0362(10) Uani 1 1 d . .
C36 C 1.2055(4) 0.5435(3) 0.3952(3) 0.0574(14) Uani 1 1 d . .
H36 H 1.1332 0.5657 0.3851 0.069 Uiso 1 1 calc R U
C37 C 1.1936(6) 0.4577(4) 0.3927(4) 0.0779(19) Uani 1 1 d . .
H37A H 1.1579 0.4419 0.3398 0.093 Uiso 1 1 calc R U
H37B H 1.1518 0.4419 0.4293 0.093 Uiso 1 1 calc R U
H37C H 1.2634 0.4341 0.4074 0.093 Uiso 1 1 calc R U
C38 C 1.2655(7) 0.5685(4) 0.4782(4) 0.101(3) Uani 1 1 d . .
H38A H 1.3358 0.5455 0.4910 0.122 Uiso 1 1 calc R U
H38B H 1.2263 0.5521 0.5163 0.122 Uiso 1 1 calc R U
H38C H 1.2723 0.6237 0.4799 0.122 Uiso 1 1 calc R U
C39 C 1.2165(4) 0.7247(3) 0.1724(3) 0.0435(11) Uani 1 1 d . .
H39 H 1.1384 0.7238 0.1664 0.052 Uiso 1 1 calc R U
C40 C 1.2579(5) 0.8007(3) 0.2094(3) 0.0601(14) Uani 1 1 d . .
H40A H 1.2410 0.8054 0.2605 0.072 Uiso 1 1 calc R U
H40B H 1.2246 0.8421 0.1755 0.072 Uiso 1 1 calc R U
H40C H 1.3345 0.8030 0.2160 0.072 Uiso 1 1 calc R U
C41 C 1.2378(5) 0.7211(4) 0.0908(3) 0.0656(17) Uani 1 1 d . .
H41A H 1.3126 0.7313 0.0943 0.079 Uiso 1 1 calc R U
H41B H 1.1947 0.7591 0.0572 0.079 Uiso 1 1 calc R U
H41C H 1.2199 0.6707 0.0686 0.079 Uiso 1 1 calc R U

loop_
_atom_site_aniso_label
_atom_site_aniso_U_11
_atom_site_aniso_U_22
_atom_site_aniso_U_33
_atom_site_aniso_U_23
_atom_site_aniso_U_13
_atom_site_aniso_U_12
P1 0.0843(10) 0.0445(7) 0.0428(7) -0.0002(6) 0.0151(7) -0.0160(7)
F1 0.405(12) 0.078(3) 0.072(3) -0.023(2) 0.039(5) -0.116(5)
F2 0.126(3) 0.0578(19) 0.057(2) -0.0046(15) 0.040(2) -0.026(2)
F3 0.136(5) 0.148(5) 0.132(4) -0.048(4) 0.049(4) 0.041(4)
F4 0.118(4) 0.270(8) 0.115(4) -0.056(5) 0.076(3) -0.098(5)
F5 0.291(8) 0.065(3) 0.056(2) -0.007(2) -0.014(3) 0.034(4)
F6 0.095(3) 0.114(3) 0.054(2) 0.007(2) -0.0035(19) -0.011(2)
O1 0.0207(14) 0.0459(18) 0.060(2) -0.0239(16) 0.0051(14) -0.0074(13)
O2 0.0297(14) 0.0245(13) 0.0324(14) -0.0061(11) 0.0086(11) -0.0003(11)
O3 0.0229(14) 0.0386(16) 0.0408(16) -0.0146(13) 0.0048(12) -0.0010(12)
O4 0.0253(14) 0.0264(13) 0.0342(14) -0.0103(12) 0.0079(11) -0.0022(11)
N1 0.0207(15) 0.0263(16) 0.0289(16) -0.0053(13) 0.0049(12) 0.0011(13)
N2 0.0205(15) 0.0220(15) 0.0285(16) -0.0050(12) 0.0071(13) 0.0022(12)
N3 0.0204(14) 0.0196(15) 0.0249(15) -0.0032(12) 0.0072(12) -0.0021(11)
N4 0.041(2) 0.0338(18) 0.0237(16) -0.0055(14) 0.0074(14) -0.0190(15)
C1 0.025(2) 0.030(2) 0.036(2) -0.0069(17) 0.0087(17) -0.0013(16)
C2 0.0245(19) 0.0258(19) 0.0284(19) -0.0051(15) 0.0066(15) -0.0047(15)
C3 0.026(2) 0.029(2) 0.030(2) -0.0095(16) 0.0059(16) -0.0055(16)
C4 0.029(2) 0.0225(18) 0.0202(17) -0.0004(14) 0.0062(14) -0.0008(15)
C5 0.0261(19) 0.0222(18) 0.0233(18) 0.0016(15) 0.0083(15) -0.0012(15)
C6 0.0205(18) 0.0231(19) 0.0263(19) -0.0030(15) 0.0056(15) 0.0007(15)
C7 0.0212(18) 0.0269(19) 0.0202(17) -0.0007(14) 0.0073(14) -0.0022(14)
C8 0.0249(19) 0.0227(18) 0.0191(16) -0.0024(14) 0.0077(14) -0.0033(14)
C9 0.0219(18) 0.0209(17) 0.0213(17) -0.0020(14) 0.0071(14) 0.0008(14)
C10 0.0234(19) 0.0255(19) 0.0222(18) -0.0009(15) 0.0099(14) -0.0012(15)
C11 0.0193(17) 0.0267(19) 0.0283(19) -0.0013(15) 0.0066(15) -0.0028(14)
C12 0.0243(18) 0.0282(19) 0.0210(17) -0.0055(14) 0.0062(14) -0.0050(15)
C13 0.0243(19) 0.0206(18) 0.0277(19) -0.0002(14) 0.0010(15) -0.0018(14)
C14 0.0267(19) 0.0243(18) 0.0299(19) -0.0001(15) 0.0098(15) -0.0056(15)
C15 0.0255(18) 0.0263(18) 0.0248(18) 0.0020(15) 0.0102(14) 0.0018(15)
C16 0.051(3) 0.064(3) 0.035(2) -0.005(2) 0.007(2) -0.039(3)
C17 0.059(3) 0.035(2) 0.030(2) -0.0060(18) 0.014(2) -0.021(2)
C18 0.0191(18) 0.029(2) 0.044(2) -0.0122(17) 0.0049(16) -0.0019(15)
C19 0.024(2) 0.038(2) 0.052(3) -0.017(2) 0.0142(18) -0.0066(17)
C20 0.029(3) 0.065(3) 0.078(4) -0.037(3) 0.023(2) -0.008(2)
C21 0.028(2) 0.054(3) 0.099(5) -0.039(3) -0.003(3) 0.010(2)
C22 0.038(3) 0.032(3) 0.082(4) -0.013(2) -0.005(3) 0.005(2)
C23 0.028(2) 0.029(2) 0.050(3) -0.0099(19) -0.0038(18) 0.0011(17)
C24 0.034(2) 0.067(3) 0.039(2) -0.008(2) 0.0155(19) -0.013(2)
C25 0.121(6) 0.074(4) 0.063(4) -0.024(3) 0.053(4) -0.043(4)
C26 0.073(4) 0.049(3) 0.054(3) -0.007(2) 0.013(3) -0.003(3)
C27 0.045(3) 0.050(3) 0.039(2) 0.008(2) -0.001(2) 0.002(2)
C28 0.094(5) 0.107(5) 0.056(4) -0.024(4) 0.016(3) -0.015(4)
C29 0.077(4) 0.073(4) 0.090(5) 0.026(4) 0.015(4) -0.012(3)
C30 0.0211(19) 0.026(2) 0.041(2) -0.0134(17) 0.0044(16) -0.0001(15)
C31 0.036(2) 0.031(2) 0.047(3) -0.0063(19) -0.0060(19) 0.0029(18)
C32 0.043(3) 0.031(3) 0.095(4) -0.013(3) -0.015(3) 0.009(2)
C33 0.032(3) 0.054(3) 0.109(5) -0.036(3) 0.017(3) -0.004(2)
C34 0.037(2) 0.047(3) 0.085(4) -0.023(3) 0.029(3) -0.002(2)
C35 0.031(2) 0.032(2) 0.049(3) -0.0227(19) 0.018(2) -0.0103(17)
C36 0.060(3) 0.046(3) 0.058(3) 0.013(2) -0.004(3) 0.005(3)
C37 0.087(5) 0.060(4) 0.074(4) 0.019(3) -0.005(3) -0.018(3)
C38 0.155(8) 0.079(5) 0.060(4) 0.001(4) 0.006(4) -0.036(5)
C39 0.042(3) 0.048(3) 0.044(3) -0.006(2) 0.019(2) -0.010(2)
C40 0.093(4) 0.040(3) 0.053(3) -0.007(2) 0.027(3) -0.009(3)
C41 0.085(4) 0.069(4) 0.051(3) -0.015(3) 0.032(3) -0.031(3)

loop_
_atom_type_symbol
_atom_type_description
_atom_type_scat_dispersion_real
_atom_type_scat_dispersion_imag
_atom_type_scat_source
C C 0.0033 0.0016 'International Tables Vol C Tables 4.2.6.8 and 6.1.1.4'
H H 0.0000 0.0000 'International Tables Vol C Tables 4.2.6.8 and 6.1.1.4'
F F 0.0171 0.0103 'International Tables Vol C Tables 4.2.6.8 and 6.1.1.4'
N N 0.0061 0.0033 'International Tables Vol C Tables 4.2.6.8 and 6.1.1.4'
O O 0.0106 0.0060 'International Tables Vol C Tables 4.2.6.8 and 6.1.1.4'
P P 0.1023 0.0942 'International Tables Vol C Tables 4.2.6.8 and 6.1.1.4'

loop_
_geom_angle_atom_site_label_1
_geom_angle_atom_site_label_2
_geom_angle_atom_site_label_3
_geom_angle
F1 P1 F4 96.2(4)
F1 P1 F3 89.1(4)
F4 P1 F3 174.7(4)
F1 P1 F5 90.4(3)
F4 P1 F5 87.4(4)
F3 P1 F5 92.5(4)
F1 P1 F6 93.9(3)
F4 P1 F6 93.0(3)
F3 P1 F6 86.7(3)
F5 P1 F6 175.7(3)
F1 P1 F2 175.5(4)
F4 P1 F2 87.2(3)
F3 P1 F2 87.5(3)
F5 P1 F2 86.9(2)
F6 P1 F2 88.8(2)
C10 N1 C1 111.8(3)
C10 N1 C18 121.1(3)
C1 N1 C18 126.3(3)
C5 N2 C6 111.9(3)
C5 N2 C30 123.5(3)
C6 N2 C30 124.3(3)
C11 N3 C15 118.9(3)
C11 N3 C8 119.5(3)
C15 N3 C8 121.6(3)
C13 N4 C17 123.1(3)
C13 N4 C16 122.3(3)
C17 N4 C16 114.6(3)
O1 C1 N1 126.1(4)
O1 C1 C2 128.3(4)
N1 C1 C2 105.5(3)
C3 C2 C9 122.4(3)
C3 C2 C1 128.7(3)
C9 C2 C1 108.8(3)
C4 C3 C2 115.1(3)
C4 C3 H3 122.4
C2 C3 H3 122.4
C3 C4 C7 123.5(3)
C3 C4 C5 127.9(3)
C7 C4 C5 108.6(3)
O2 C5 N2 125.8(3)
O2 C5 C4 127.8(3)
N2 C5 C4 106.3(3)
O3 C6 N2 125.8(3)
O3 C6 C7 128.9(3)
N2 C6 C7 105.3(3)
C8 C7 C4 121.2(3)
C8 C7 C6 131.2(3)
C4 C7 C6 107.6(3)
C9 C8 C7 115.6(3)
C9 C8 N3 121.9(3)
C7 C8 N3 122.5(3)
C8 C9 C2 122.3(3)
C8 C9 C10 130.0(3)
C2 C9 C10 107.4(3)
O4 C10 N1 125.5(3)
O4 C10 C9 128.0(3)
N1 C10 C9 106.5(3)
C12 C11 N3 122.2(3)
C12 C11 H11 118.9
N3 C11 H11 118.9
C11 C12 C13 120.5(3)
C11 C12 H12 119.8
C13 C12 H12 119.8
N4 C13 C14 122.9(3)
N4 C13 C12 121.2(3)
C14 C13 C12 115.9(3)
C15 C14 C13 120.9(3)
C15 C14 H14 119.5
C13 C14 H14 119.5
C14 C15 N3 121.6(3)
C14 C15 H15 119.2
N3 C15 H15 119.2
N4 C16 H16A 109.5
N4 C16 H16B 109.5
H16A C16 H16B 109.5
N4 C16 H16C 109.5
H16A C16 H16C 109.5
H16B C16 H16C 109.5
N4 C17 H17A 109.5
N4 C17 H17B 109.5
H17A C17 H17B 109.5
N4 C17 H17C 109.5
H17A C17 H17C 109.5
H17B C17 H17C 109.5
C19 C18 C23 123.4(4)
C19 C18 N1 118.7(4)
C23 C18 N1 117.9(4)
C20 C19 C18 116.9(5)
C20 C19 C24 121.4(4)
C18 C19 C24 121.6(4)
C21 C20 C19 120.8(5)
C21 C20 H20 119.6
C19 C20 H20 119.6
C20 C21 C22 121.9(5)
C20 C21 H21 119.0
C22 C21 H21 119.0
C21 C22 C23 119.7(5)
C21 C22 H22 120.2
C23 C22 H22 120.2
C22 C23 C18 117.4(5)
C22 C23 C27 120.6(5)
C18 C23 C27 122.1(4)
C26 C24 C19 110.3(4)
C26 C24 C25 109.4(4)
C19 C24 C25 112.8(5)
C26 C24 H24 108.1
C19 C24 H24 108.1
C25 C24 H24 108.1
C24 C25 H25A 109.5
C24 C25 H25B 109.5
H25A C25 H25B 109.5
C24 C25 H25C 109.5
H25A C25 H25C 109.5
H25B C25 H25C 109.5
C24 C26 H26A 109.5
C24 C26 H26B 109.5
H26A C26 H26B 109.5
C24 C26 H26C 109.5
H26A C26 H26C 109.5
H26B C26 H26C 109.5
C23 C27 C28 109.4(4)
C23 C27 C29 112.7(5)
C28 C27 C29 111.9(5)
C23 C27 H27 107.5
C28 C27 H27 107.5
C29 C27 H27 107.5
C27 C28 H28A 109.5
C27 C28 H28B 109.5
H28A C28 H28B 109.5
C27 C28 H28C 109.5
H28A C28 H28C 109.5
H28B C28 H28C 109.5
C27 C29 H29A 109.5
C27 C29 H29B 109.5
H29A C29 H29B 109.5
C27 C29 H29C 109.5
H29A C29 H29C 109.5
H29B C29 H29C 109.5
C31 C30 C35 124.3(4)
C31 C30 N2 118.0(4)
C35 C30 N2 117.7(4)
C30 C31 C32 115.7(5)
C30 C31 C36 123.7(4)
C32 C31 C36 120.7(5)
C33 C32 C31 120.6(5)
C33 C32 H32 119.7
C31 C32 H32 119.7
C34 C33 C32 121.6(5)
C34 C33 H33 119.2
C32 C33 H33 119.2
C33 C34 C35 121.2(5)
C33 C34 H34 119.4
C35 C34 H34 119.4
C34 C35 C30 116.6(5)
C34 C35 C39 120.6(4)
C30 C35 C39 122.7(4)
C31 C36 C37 113.1(5)
C31 C36 C38 111.4(5)
C37 C36 C38 109.7(5)
C31 C36 H36 107.5
C37 C36 H36 107.5
C38 C36 H36 107.5
C36 C37 H37A 109.5
C36 C37 H37B 109.5
H37A C37 H37B 109.5
C36 C37 H37C 109.5
H37A C37 H37C 109.5
H37B C37 H37C 109.5
C36 C38 H38A 109.5
C36 C38 H38B 109.5
H38A C38 H38B 109.5
C36 C38 H38C 109.5
H38A C38 H38C 109.5
H38B C38 H38C 109.5
C35 C39 C41 114.8(4)
C35 C39 C40 110.1(4)
C41 C39 C40 108.2(4)
C35 C39 H39 107.9
C41 C39 H39 107.9
C40 C39 H39 107.9
C39 C40 H40A 109.5
C39 C40 H40B 109.5
H40A C40 H40B 109.5
C39 C40 H40C 109.5
H40A C40 H40C 109.5
H40B C40 H40C 109.5
C39 C41 H41A 109.5
C39 C41 H41B 109.5
H41A C41 H41B 109.5
C39 C41 H41C 109.5
H41A C41 H41C 109.5
H41B C41 H41C 109.5

loop_
_geom_bond_atom_site_label_1
_geom_bond_atom_site_label_2
_geom_bond_distance
P1 F1 1.526(4)
P1 F4 1.556(5)
P1 F3 1.573(5)
P1 F5 1.577(5)
P1 F6 1.583(4)
P1 F2 1.602(4)
O1 C1 1.199(5)
O2 C5 1.203(4)
O3 C6 1.199(4)
O4 C10 1.209(4)
N1 C10 1.392(5)
N1 C1 1.409(5)
N1 C18 1.447(5)
N2 C5 1.395(5)
N2 C6 1.410(5)
N2 C30 1.454(5)
N3 C11 1.359(5)
N3 C15 1.377(5)
N3 C8 1.430(4)
N4 C13 1.338(5)
N4 C17 1.453(5)
N4 C16 1.462(5)
C1 C2 1.488(5)
C2 C3 1.381(5)
C2 C9 1.393(5)
C3 C4 1.377(5)
C3 H3 0.9500
C4 C7 1.394(5)
C4 C5 1.480(5)
C6 C7 1.505(5)
C7 C8 1.392(5)
C8 C9 1.387(5)
C9 C10 1.495(5)
C11 C12 1.355(5)
C11 H11 0.9500
C12 C13 1.429(5)
C12 H12 0.9500
C13 C14 1.426(5)
C14 C15 1.350(5)
C14 H14 0.9500
C15 H15 0.9500
C16 H16A 0.9800
C16 H16B 0.9800
C16 H16C 0.9800
C17 H17A 0.9800
C17 H17B 0.9800
C17 H17C 0.9800
C18 C19 1.396(6)
C18 C23 1.407(6)
C19 C20 1.393(7)
C19 C24 1.528(7)
C20 C21 1.368(9)
C20 H20 0.9500
C21 C22 1.388(9)
C21 H21 0.9500
C22 C23 1.391(6)
C22 H22 0.9500
C23 C27 1.516(7)
C24 C26 1.508(7)
C24 C25 1.529(7)
C24 H24 1.0000
C25 H25A 0.9800
C25 H25B 0.9800
C25 H25C 0.9800
C26 H26A 0.9800
C26 H26B 0.9800
C26 H26C 0.9800
C27 C28 1.520(8)
C27 C29 1.521(8)
C27 H27 1.0000
C28 H28A 0.9800
C28 H28B 0.9800
C28 H28C 0.9800
C29 H29A 0.9800
C29 H29B 0.9800
C29 H29C 0.9800
C30 C31 1.378(6)
C30 C35 1.405(6)
C31 C32 1.420(7)
C31 C36 1.498(8)
C32 C33 1.375(9)
C32 H32 0.9500
C33 C34 1.351(9)
C33 H33 0.9500
C34 C35 1.388(6)
C34 H34 0.9500
C35 C39 1.518(7)
C36 C37 1.525(8)
C36 C38 1.553(9)
C36 H36 1.0000
C37 H37A 0.9800
C37 H37B 0.9800
C37 H37C 0.9800
C38 H38A 0.9800
C38 H38B 0.9800
C38 H38C 0.9800
C39 C41 1.532(7)
C39 C40 1.535(7)
C39 H39 1.0000
C40 H40A 0.9800
C40 H40B 0.9800
C40 H40C 0.9800
C41 H41A 0.9800
C41 H41B 0.9800
C41 H41C 0.9800

loop_
_geom_torsion_atom_site_label_1
_geom_torsion_atom_site_label_2
_geom_torsion_atom_site_label_3
_geom_torsion_atom_site_label_4
_geom_torsion
C10 N1 C1 O1 -176.9(4)
C18 N1 C1 O1 -7.4(7)
C10 N1 C1 C2 1.8(4)
C18 N1 C1 C2 171.3(4)
O1 C1 C2 C3 3.7(7)
N1 C1 C2 C3 -175.0(4)
O1 C1 C2 C9 178.7(4)
N1 C1 C2 C9 0.0(4)
C9 C2 C3 C4 -1.1(6)
C1 C2 C3 C4 173.3(4)
C2 C3 C4 C7 1.5(6)
C2 C3 C4 C5 -176.2(4)
C6 N2 C5 O2 -176.3(3)
C30 N2 C5 O2 -2.9(6)
C6 N2 C5 C4 3.0(4)
C30 N2 C5 C4 176.4(3)
C3 C4 C5 O2 -2.1(6)
C7 C4 C5 O2 179.9(4)
C3 C4 C5 N2 178.7(4)
C7 C4 C5 N2 0.7(4)
C5 N2 C6 O3 174.8(4)
C30 N2 C6 O3 1.5(6)
C5 N2 C6 C7 -5.2(4)
C30 N2 C6 C7 -178.5(3)
C3 C4 C7 C8 -0.6(6)
C5 C4 C7 C8 177.5(3)
C3 C4 C7 C6 178.1(3)
C5 C4 C7 C6 -3.8(4)
O3 C6 C7 C8 4.0(7)
N2 C6 C7 C8 -176.0(4)
O3 C6 C7 C4 -174.6(4)
N2 C6 C7 C4 5.4(4)
C4 C7 C8 C9 -0.7(5)
C6 C7 C8 C9 -179.2(3)
C4 C7 C8 N3 178.2(3)
C6 C7 C8 N3 -0.2(6)
C11 N3 C8 C9 54.3(5)
C15 N3 C8 C9 -126.8(4)
C11 N3 C8 C7 -124.7(4)
C15 N3 C8 C7 54.2(5)
C7 C8 C9 C2 1.1(5)
N3 C8 C9 C2 -177.8(3)
C7 C8 C9 C10 -171.3(4)
N3 C8 C9 C10 9.7(6)
C3 C2 C9 C8 -0.2(6)
C1 C2 C9 C8 -175.6(3)
C3 C2 C9 C10 173.7(4)
C1 C2 C9 C10 -1.7(4)
C1 N1 C10 O4 174.5(4)
C18 N1 C10 O4 4.3(6)
C1 N1 C10 C9 -2.8(4)
C18 N1 C10 C9 -173.0(3)
C8 C9 C10 O4 -1.1(6)
C2 C9 C10 O4 -174.5(4)
C8 C9 C10 N1 176.0(3)
C2 C9 C10 N1 2.7(4)
C15 N3 C11 C12 -0.7(5)
C8 N3 C11 C12 178.3(3)
N3 C11 C12 C13 -1.6(6)
C17 N4 C13 C14 172.1(4)
C16 N4 C13 C14 -11.0(6)
C17 N4 C13 C12 -8.6(6)
C16 N4 C13 C12 168.2(4)
C11 C12 C13 N4 -176.3(4)
C11 C12 C13 C14 3.0(5)
N4 C13 C14 C15 177.0(4)
C12 C13 C14 C15 -2.3(5)
C13 C14 C15 N3 0.1(6)
C11 N3 C15 C14 1.4(5)
C8 N3 C15 C14 -177.5(3)
C10 N1 C18 C19 -92.4(4)
C1 N1 C18 C19 98.9(5)
C10 N1 C18 C23 84.1(4)
C1 N1 C18 C23 -84.5(5)
C23 C18 C19 C20 -0.6(6)
N1 C18 C19 C20 175.8(4)
C23 C18 C19 C24 177.8(4)
N1 C18 C19 C24 -5.9(6)
C18 C19 C20 C21 -0.1(7)
C24 C19 C20 C21 -178.4(4)
C19 C20 C21 C22 0.7(8)
C20 C21 C22 C23 -0.6(7)
C21 C22 C23 C18 0.0(6)
C21 C22 C23 C27 179.5(4)
C19 C18 C23 C22 0.6(6)
N1 C18 C23 C22 -175.8(4)
C19 C18 C23 C27 -178.9(4)
N1 C18 C23 C27 4.7(6)
C20 C19 C24 C26 93.8(5)
C18 C19 C24 C26 -84.5(5)
C20 C19 C24 C25 -28.9(6)
C18 C19 C24 C25 152.8(4)
C22 C23 C27 C28 -76.5(6)
C18 C23 C27 C28 103.1(6)
C22 C23 C27 C29 48.8(6)
C18 C23 C27 C29 -131.7(5)
C5 N2 C30 C31 -83.2(5)
C6 N2 C30 C31 89.3(5)
C5 N2 C30 C35 95.5(4)
C6 N2 C30 C35 -92.0(4)
C35 C30 C31 C32 2.7(6)
N2 C30 C31 C32 -178.7(4)
C35 C30 C31 C36 -178.3(4)
N2 C30 C31 C36 0.3(6)
C30 C31 C32 C33 -1.5(7)
C36 C31 C32 C33 179.4(5)
C31 C32 C33 C34 0.3(8)
C32 C33 C34 C35 0.1(8)
C33 C34 C35 C30 0.9(7)
C33 C34 C35 C39 179.4(5)
C31 C30 C35 C34 -2.4(6)
N2 C30 C35 C34 179.0(4)
C31 C30 C35 C39 179.2(4)
N2 C30 C35 C39 0.5(5)
C30 C31 C36 C37 130.5(5)
C32 C31 C36 C37 -50.5(6)
C30 C31 C36 C38 -105.4(6)
C32 C31 C36 C38 73.6(7)
C34 C35 C39 C41 32.0(6)
C30 C35 C39 C41 -149.6(4)
C34 C35 C39 C40 -90.4(5)
C30 C35 C39 C40 88.0(5)
